data_4506529
loop_
_publ_author_name
'Peuronen, Anssi'
'Valkonen, Arto'
'Kortelainen, Minna'
'Rissanen, Kari'
'Lahtinen, Manu'

_publ_section_title
;
 Halogen Bonding-Based &#x201C;Catch and Release&#x201D;: Reversible
 Solid-State Entrapment of Elemental Iodine with Monoalkylated DABCO Salts
;
_journal_issue 8
_journal_name_full 'Crystal Growth &amp; Design'
_journal_page_first 4157
_journal_paper_doi 10.1021/cg300669t
_journal_volume 12
_journal_year 2012
_chemical_formula_moiety 'C12 H25 N2, F6 P'
_chemical_formula_sum 'C12 H25 F6 N2 P'
_chemical_formula_weight 342.31
_chemical_name_systematic
;
 ?
;
_space_group_IT_number 61
_symmetry_cell_setting orthorhombic
_symmetry_space_group_name_Hall '-P 2ac 2ab'
_symmetry_space_group_name_H-M 'P b c a'
_atom_sites_solution_hydrogens geom
_atom_sites_solution_primary direct
_atom_sites_solution_secondary difmap
_audit_creation_method SHELXL-97
_cell_angle_alpha 90.000
_cell_angle_beta 90.000
_cell_angle_gamma 90.000
_cell_formula_units_Z 8
_cell_length_a 15.163(3)
_cell_length_b 11.876(2)
_cell_length_c 18.546(4)
_cell_measurement_reflns_used 3526
_cell_measurement_temperature 293(2)
_cell_measurement_theta_max 26.733
_cell_measurement_theta_min 0.407
_cell_volume 3339.7(11)
_computing_cell_refinement DENZO-SMN
_computing_data_collection Collect
_computing_data_reduction DENZO-SMN
_computing_structure_refinement 'SHELXL-97 (Sheldrick, 2008)'
_computing_structure_solution SHELXS-97
_diffrn_ambient_temperature 293(2)
_diffrn_detector_area_resol_mean 9
_diffrn_measured_fraction_theta_full 0.957
_diffrn_measured_fraction_theta_max 0.957
_diffrn_measurement_device_type 'Bruker-Nonius Kappa CCD with APEXII detector'
_diffrn_measurement_method '\f and \w scans'
_diffrn_radiation_monochromator graphite
_diffrn_radiation_source 'fine-focus sealed tube'
_diffrn_radiation_type MoK\a
_diffrn_radiation_wavelength 0.71069
_diffrn_reflns_av_R_equivalents 0.0769
_diffrn_reflns_av_sigmaI/netI 0.0602
_diffrn_reflns_limit_h_max 17
_diffrn_reflns_limit_h_min -18
_diffrn_reflns_limit_k_max 11
_diffrn_reflns_limit_k_min -14
_diffrn_reflns_limit_l_max 21
_diffrn_reflns_limit_l_min -22
_diffrn_reflns_number 15927
_diffrn_reflns_theta_full 25.00
_diffrn_reflns_theta_max 25.00
_diffrn_reflns_theta_min 3.87
_diffrn_standards_decay_% 0
_diffrn_standards_interval_count 0
_diffrn_standards_interval_time 0
_diffrn_standards_number 0
_exptl_absorpt_coefficient_mu 0.218
_exptl_absorpt_correction_T_max 0.7454
_exptl_absorpt_correction_T_min 0.6266
_exptl_absorpt_correction_type multi-scan
_exptl_absorpt_process_details 'SADABS 2008/1 (Bruker,2008)'
_exptl_crystal_colour Colorless
_exptl_crystal_density_diffrn 1.362
_exptl_crystal_density_method 'not measured'
_exptl_crystal_description Rod
_exptl_crystal_F_000 1440
_exptl_crystal_size_max 0.28
_exptl_crystal_size_mid 0.12
_exptl_crystal_size_min 0.12
_refine_diff_density_max 0.157
_refine_diff_density_min -0.148
_refine_diff_density_rms 0.030
_refine_ls_extinction_method none
_refine_ls_goodness_of_fit_ref 1.016
_refine_ls_hydrogen_treatment constr
_refine_ls_matrix_type full
_refine_ls_number_parameters 227
_refine_ls_number_reflns 2812
_refine_ls_number_restraints 35
_refine_ls_restrained_S_all 1.023
_refine_ls_R_factor_all 0.1427
_refine_ls_R_factor_gt 0.0640
_refine_ls_shift/su_max 0.000
_refine_ls_shift/su_mean 0.000
_refine_ls_structure_factor_coef Fsqd
_refine_ls_weighting_details 'calc w=1/[\s^2^(Fo^2^)+(0.0911P)^2^+0.8119P] where P=(Fo^2^+2Fc^2^)/3'
_refine_ls_weighting_scheme calc
_refine_ls_wR_factor_gt 0.1535
_refine_ls_wR_factor_ref 0.1961
_reflns_number_gt 1322
_reflns_number_total 2812
_reflns_threshold_expression >2\s(I)
_cod_data_source_file cg300669t_si_002.cif
_cod_data_source_block 2PF6
_cod_depositor_comments
;
The following automatic conversions were performed:

'_symmetry_cell_setting' value 'Orthorhombic' changed to
'orthorhombic' according to
/home/saulius/struct/CIF-dictionaries/cif_core.dic dictionary named
'cif_core.dic' version 2.4.2 from 2011-04-26.

Automatic conversion script
Id: cif_fix_values 1891 2012-01-12 08:04:46Z andrius 
;
_cod_original_cell_volume 3339.7(12)
_cod_original_sg_symbol_H-M Pbca
_cod_database_code 4506529

loop_
_symmetry_equiv_pos_as_xyz
'x, y, z'
'-x+1/2, -y, z+1/2'
'x+1/2, -y+1/2, -z'
'-x, y+1/2, -z+1/2'
'-x, -y, -z'
'x-1/2, y, -z-1/2'
'-x-1/2, y-1/2, z'
'x, -y-1/2, z-1/2'

loop_
_atom_site_label
_atom_site_type_symbol
_atom_site_fract_x
_atom_site_fract_y
_atom_site_fract_z
_atom_site_U_iso_or_equiv
_atom_site_adp_type
_atom_site_occupancy
_atom_site_symmetry_multiplicity
_atom_site_calc_flag
_atom_site_refinement_flags
_atom_site_disorder_assembly
_atom_site_disorder_group
C1 C 0.5501(4) 0.1311(5) 0.5306(3) 0.1305(18) Uani 1 1 d . . .
H1A H 0.5193 0.1669 0.4910 0.157 Uiso 1 1 calc R . .
H1B H 0.5809 0.0660 0.5116 0.157 Uiso 1 1 calc R . .
C2 C 0.6170(4) 0.2132(4) 0.5618(2) 0.1215(16) Uani 1 1 d . . .
H2A H 0.6763 0.1853 0.5537 0.146 Uiso 1 1 calc R . .
H2B H 0.6114 0.2857 0.5382 0.146 Uiso 1 1 calc R . .
C3 C 0.5343(4) 0.0366(4) 0.6396(3) 0.1224(17) Uani 1 1 d . . .
H3A H 0.5629 -0.0292 0.6193 0.147 Uiso 1 1 calc R . .
H3B H 0.4931 0.0112 0.6761 0.147 Uiso 1 1 calc R . .
C4 C 0.6040(3) 0.1118(3) 0.6748(2) 0.0963(12) Uani 1 1 d . . .
H4A H 0.5928 0.1173 0.7262 0.116 Uiso 1 1 calc R . .
H4B H 0.6621 0.0793 0.6680 0.116 Uiso 1 1 calc R . .
C5 C 0.4444(3) 0.1935(5) 0.6127(3) 0.1244(17) Uani 1 1 d . . .
H5A H 0.3992 0.1704 0.6466 0.149 Uiso 1 1 calc R . .
H5B H 0.4158 0.2342 0.5739 0.149 Uiso 1 1 calc R . .
C6 C 0.5087(3) 0.2712(4) 0.6505(3) 0.1027(13) Uani 1 1 d . . .
H6A H 0.5049 0.3462 0.6299 0.123 Uiso 1 1 calc R . .
H6B H 0.4942 0.2761 0.7013 0.123 Uiso 1 1 calc R . .
C7 C 0.6683(3) 0.3033(3) 0.6720(2) 0.0890(11) Uani 1 1 d . . .
H7A H 0.6633 0.3755 0.6479 0.107 Uiso 1 1 calc R . .
H7B H 0.7262 0.2731 0.6609 0.107 Uiso 1 1 calc R . .
C8 C 0.6630(3) 0.3225(3) 0.7513(2) 0.1002(13) Uani 1 1 d . . .
H8A H 0.6700 0.2511 0.7760 0.120 Uiso 1 1 calc R . .
H8B H 0.6050 0.3518 0.7631 0.120 Uiso 1 1 calc R . .
C9 C 0.7313(3) 0.4027(4) 0.7778(3) 0.1181(15) Uani 1 1 d . . .
H9A H 0.7239 0.4738 0.7527 0.142 Uiso 1 1 calc R . .
H9B H 0.7890 0.3734 0.7652 0.142 Uiso 1 1 calc R . .
C10 C 0.7292(3) 0.4248(5) 0.8575(3) 0.1323(18) Uani 1 1 d . . .
H10A H 0.6704 0.4494 0.8707 0.159 Uiso 1 1 calc R . .
H10B H 0.7407 0.3547 0.8827 0.159 Uiso 1 1 calc R . .
C11 C 0.7934(4) 0.5099(7) 0.8821(4) 0.184(3) Uani 1 1 d . . .
H11A H 0.8524 0.4802 0.8754 0.220 Uiso 1 1 calc R . .
H11B H 0.7877 0.5762 0.8519 0.220 Uiso 1 1 calc R . .
C12 C 0.7839(6) 0.5427(8) 0.9546(5) 0.231(4) Uani 1 1 d . . .
H12A H 0.8260 0.6004 0.9657 0.347 Uiso 1 1 calc R . .
H12B H 0.7937 0.4789 0.9854 0.347 Uiso 1 1 calc R . .
H12C H 0.7253 0.5711 0.9623 0.347 Uiso 1 1 calc R . .
N1 N 0.4868(3) 0.0944(3) 0.5835(2) 0.1079(12) Uani 1 1 d . . .
N2 N 0.60067(18) 0.2262(2) 0.64159(16) 0.0766(8) Uani 1 1 d . . .
F1 F 0.8752(2) 0.2458(3) 0.5841(2) 0.1670(14) Uani 1 1 d . A .
F4 F 0.9671(2) 0.0626(3) 0.6785(2) 0.1630(13) Uani 1 1 d . A .
F2A F 0.8312(4) 0.0883(8) 0.6317(6) 0.143(4) Uani 0.68(2) 1 d PDU A 1
F3A F 0.9464(9) 0.0929(10) 0.5648(6) 0.236(7) Uani 0.68(2) 1 d PDU A 1
F5A F 1.0125(8) 0.2205(10) 0.6299(9) 0.168(6) Uani 0.68(2) 1 d PDU A 1
F6A F 0.8954(10) 0.2212(11) 0.6958(6) 0.197(5) Uani 0.68(2) 1 d PDU A 1
F2B F 0.847(2) 0.0742(17) 0.6118(18) 0.223(14) Uani 0.32(2) 1 d PDU A 2
F3B F 0.9793(16) 0.114(2) 0.5586(9) 0.156(8) Uani 0.32(2) 1 d PDU A 2
F5B F 0.992(2) 0.2308(15) 0.6512(19) 0.167(11) Uani 0.32(2) 1 d PDU A 2
F6B F 0.8656(16) 0.187(2) 0.7024(8) 0.181(11) Uani 0.32(2) 1 d PDU A 2
P1 P 0.92176(7) 0.15325(10) 0.63005(6) 0.0902(5) Uani 1 1 d . . .

loop_
_atom_site_aniso_label
_atom_site_aniso_U_11
_atom_site_aniso_U_22
_atom_site_aniso_U_33
_atom_site_aniso_U_23
_atom_site_aniso_U_13
_atom_site_aniso_U_12
C1 0.153(4) 0.140(4) 0.098(3) -0.024(3) -0.017(3) -0.008(4)
C2 0.152(4) 0.125(4) 0.088(3) 0.002(3) 0.016(3) -0.016(3)
C3 0.161(4) 0.080(3) 0.127(4) 0.005(3) -0.030(4) -0.019(3)
C4 0.106(3) 0.074(2) 0.108(3) 0.016(2) -0.016(2) 0.003(2)
C5 0.098(3) 0.134(4) 0.141(4) -0.028(3) -0.018(3) -0.001(3)
C6 0.085(3) 0.088(3) 0.136(4) -0.016(3) -0.008(2) 0.012(2)
C7 0.094(3) 0.074(2) 0.099(3) -0.005(2) 0.005(2) -0.006(2)
C8 0.103(3) 0.089(3) 0.109(3) -0.011(2) -0.011(2) -0.016(2)
C9 0.115(3) 0.099(3) 0.141(4) -0.023(3) -0.013(3) -0.014(3)
C10 0.116(4) 0.134(4) 0.146(5) -0.017(4) -0.030(3) -0.014(3)
C11 0.163(6) 0.216(8) 0.172(7) -0.042(5) -0.025(5) -0.055(6)
C12 0.254(9) 0.249(9) 0.191(7) -0.073(7) -0.078(7) -0.043(8)
N1 0.112(3) 0.105(3) 0.107(3) -0.016(2) -0.012(2) -0.004(2)
N2 0.0760(18) 0.0698(18) 0.0840(19) 0.0026(15) 0.0016(14) -0.0003(14)
F1 0.132(2) 0.180(3) 0.189(3) 0.079(3) -0.015(2) 0.014(2)
F4 0.157(3) 0.133(2) 0.199(3) 0.045(2) -0.034(2) 0.025(2)
F2A 0.081(4) 0.149(6) 0.198(10) 0.031(5) 0.014(5) -0.020(4)
F3A 0.105(7) 0.407(15) 0.195(8) -0.177(10) 0.018(5) 0.004(6)
F5A 0.094(4) 0.179(8) 0.230(12) 0.048(8) -0.026(5) -0.040(4)
F6A 0.175(9) 0.237(8) 0.178(8) -0.115(7) -0.012(6) 0.050(7)
F2B 0.29(3) 0.217(19) 0.164(14) 0.041(12) -0.090(16) -0.19(2)
F3B 0.108(12) 0.243(15) 0.118(9) 0.012(12) 0.043(8) 0.068(11)
F5B 0.18(2) 0.124(11) 0.199(17) -0.014(10) -0.052(17) -0.088(12)
F6B 0.141(13) 0.32(3) 0.084(8) 0.071(14) 0.034(8) 0.083(14)
P1 0.0839(7) 0.0866(8) 0.1001(8) 0.0020(6) -0.0085(6) -0.0050(6)

loop_
_atom_type_symbol
_atom_type_description
_atom_type_scat_dispersion_real
_atom_type_scat_dispersion_imag
_atom_type_scat_source
C C 0.0033 0.0016 'International Tables Vol C Tables 4.2.6.8 and 6.1.1.4'
H H 0.0000 0.0000 'International Tables Vol C Tables 4.2.6.8 and 6.1.1.4'
N N 0.0061 0.0033 'International Tables Vol C Tables 4.2.6.8 and 6.1.1.4'
F F 0.0171 0.0103 'International Tables Vol C Tables 4.2.6.8 and 6.1.1.4'
P P 0.1023 0.0942 'International Tables Vol C Tables 4.2.6.8 and 6.1.1.4'

loop_
_geom_angle_atom_site_label_1
_geom_angle_atom_site_label_2
_geom_angle_atom_site_label_3
_geom_angle
N1 C1 C2 112.3(4)
N1 C1 H1A 109.1
C2 C1 H1A 109.1
N1 C1 H1B 109.1
C2 C1 H1B 109.1
H1A C1 H1B 107.9
N2 C2 C1 109.2(4)
N2 C2 H2A 109.8
C1 C2 H2A 109.8
N2 C2 H2B 109.8
C1 C2 H2B 109.8
H2A C2 H2B 108.3
N1 C3 C4 112.1(3)
N1 C3 H3A 109.2
C4 C3 H3A 109.2
N1 C3 H3B 109.2
C4 C3 H3B 109.2
H3A C3 H3B 107.9
N2 C4 C3 109.4(3)
N2 C4 H4A 109.8
C3 C4 H4A 109.8
N2 C4 H4B 109.8
C3 C4 H4B 109.8
H4A C4 H4B 108.2
N1 C5 C6 112.5(4)
N1 C5 H5A 109.1
C6 C5 H5A 109.1
N1 C5 H5B 109.1
C6 C5 H5B 109.1
H5A C5 H5B 107.8
N2 C6 C5 109.2(3)
N2 C6 H6A 109.8
C5 C6 H6A 109.8
N2 C6 H6B 109.8
C5 C6 H6B 109.8
H6A C6 H6B 108.3
N2 C7 C8 115.6(3)
N2 C7 H7A 108.4
C8 C7 H7A 108.4
N2 C7 H7B 108.4
C8 C7 H7B 108.4
H7A C7 H7B 107.4
C7 C8 C9 112.7(4)
C7 C8 H8A 109.1
C9 C8 H8A 109.1
C7 C8 H8B 109.1
C9 C8 H8B 109.1
H8A C8 H8B 107.8
C8 C9 C10 115.0(4)
C8 C9 H9A 108.5
C10 C9 H9A 108.5
C8 C9 H9B 108.5
C10 C9 H9B 108.5
H9A C9 H9B 107.5
C11 C10 C9 114.2(5)
C11 C10 H10A 108.7
C9 C10 H10A 108.7
C11 C10 H10B 108.7
C9 C10 H10B 108.7
H10A C10 H10B 107.6
C12 C11 C10 114.7(7)
C12 C11 H11A 108.6
C10 C11 H11A 108.6
C12 C11 H11B 108.6
C10 C11 H11B 108.6
H11A C11 H11B 107.6
C11 C12 H12A 109.5
C11 C12 H12B 109.5
H12A C12 H12B 109.5
C11 C12 H12C 109.5
H12A C12 H12C 109.5
H12B C12 H12C 109.5
C3 N1 C1 107.6(4)
C3 N1 C5 109.9(4)
C1 N1 C5 107.8(4)
C7 N2 C4 112.4(3)
C7 N2 C6 112.2(3)
C4 N2 C6 108.1(3)
C7 N2 C2 108.8(3)
C4 N2 C2 107.9(3)
C6 N2 C2 107.2(3)
F3A P1 F5B 110.3(16)
F3A P1 F2B 72.6(15)
F5B P1 F2B 177.1(19)
F3A P1 F6A 177.2(6)
F5B P1 F6A 68.8(16)
F2B P1 F6A 108.3(14)
F3A P1 F1 90.5(4)
F5B P1 F1 91.7(6)
F2B P1 F1 88.6(6)
F6A P1 F1 86.8(5)
F3A P1 F4 91.5(4)
F5B P1 F4 87.7(6)
F2B P1 F4 91.8(6)
F6A P1 F4 91.1(5)
F1 P1 F4 178.0(2)
F3A P1 F2A 89.9(6)
F5B P1 F2A 159.7(17)
F2B P1 F2A 17.4(17)
F6A P1 F2A 90.9(7)
F1 P1 F2A 87.8(3)
F4 P1 F2A 92.0(3)
F3A P1 F5A 91.3(7)
F5B P1 F5A 19(2)
F2B P1 F5A 163.9(16)
F6A P1 F5A 87.8(7)
F1 P1 F5A 92.1(3)
F4 P1 F5A 88.1(3)
F2A P1 F5A 178.7(8)
F3A P1 F6B 159.2(11)
F5B P1 F6B 90.1(17)
F2B P1 F6B 86.9(14)
F6A P1 F6B 22.2(12)
F1 P1 F6B 92.2(5)
F4 P1 F6B 85.8(5)
F2A P1 F6B 69.6(11)
F5A P1 F6B 109.1(12)
F3A P1 F3B 19.8(11)
F5B P1 F3B 90.6(16)
F2B P1 F3B 92.4(14)
F6A P1 F3B 159.0(10)
F1 P1 F3B 89.9(4)
F4 P1 F3B 92.0(4)
F2A P1 F3B 109.7(11)
F5A P1 F3B 71.6(11)
F6B P1 F3B 177.7(8)

loop_
_geom_bond_atom_site_label_1
_geom_bond_atom_site_label_2
_geom_bond_distance
C1 N1 1.440(6)
C1 C2 1.522(7)
C1 H1A 0.9700
C1 H1B 0.9700
C2 N2 1.508(5)
C2 H2A 0.9700
C2 H2B 0.9700
C3 N1 1.439(6)
C3 C4 1.529(6)
C3 H3A 0.9700
C3 H3B 0.9700
C4 N2 1.492(5)
C4 H4A 0.9700
C4 H4B 0.9700
C5 N1 1.446(6)
C5 C6 1.515(6)
C5 H5A 0.9700
C5 H5B 0.9700
C6 N2 1.502(5)
C6 H6A 0.9700
C6 H6B 0.9700
C7 N2 1.487(5)
C7 C8 1.489(5)
C7 H7A 0.9700
C7 H7B 0.9700
C8 C9 1.490(5)
C8 H8A 0.9700
C8 H8B 0.9700
C9 C10 1.502(7)
C9 H9A 0.9700
C9 H9B 0.9700
C10 C11 1.476(7)
C10 H10A 0.9700
C10 H10B 0.9700
C11 C12 1.407(10)
C11 H11A 0.9700
C11 H11B 0.9700
C12 H12A 0.9600
C12 H12B 0.9600
C12 H12C 0.9600
F1 P1 1.560(3)
F4 P1 1.562(3)
F2A P1 1.576(8)
F3A P1 1.455(10)
F5A P1 1.591(12)
F6A P1 1.516(8)
F2B P1 1.512(18)
F3B P1 1.654(18)
F5B P1 1.458(19)
F6B P1 1.641(17)
